data_4338112
loop_
_publ_author_name
'Niekiel, Felicitas'
'Lannoeye, Jeroen'
'Reinsch, Helge'
'Munn, Alexis S.'
'Heerwig, Andreas'
'Zizak, Ivo'
'Kaskel, Stefan'
'Walton, Richard I.'
'de Vos, Dirk'
'Llewellyn, Philip'
'Lieb, Alexandra'
'Maurin, Guillaume'
'Stock, Norbert'

_publ_section_title
;
 Conformation-Controlled Sorption Properties and Breathing of the
 Aliphatic Al-MOF [Al(OH)(CDC)].
;
_journal_issue 9
_journal_name_full 'Inorganic chemistry'
_journal_page_first 4610
_journal_page_last 4620
_journal_paper_doi 10.1021/ic500288w
_journal_volume 53
_journal_year 2014
_chemical_formula_moiety 'C16 Al2 O10, C8'
_chemical_formula_sum 'C24 Al2 O10'
_chemical_formula_weight 502.20
_chemical_name_common CAU-13(o-xylene)
_space_group_IT_number 4
_symmetry_cell_setting monoclinic
_symmetry_Int_Tables_number 4
_symmetry_space_group_name_Hall 'P 2yb'
_symmetry_space_group_name_H-M 'P 1 21 1'
_cell_angle_alpha 90
_cell_angle_beta 90.3736(87)
_cell_angle_gamma 90
_cell_formula_units_Z 2
_cell_length_a 6.60306(75)
_cell_length_b 18.0599(16)
_cell_length_c 10.85793(70)
_cell_volume 1294.8(2)
_diffrn_ambient_pressure 1013
_diffrn_ambient_temperature 298
_diffrn_radiation_probe x-ray
_diffrn_radiation_type 'Cu K\a'
_diffrn_radiation_wavelength 1.541874
_diffrn_source 'X-ray tube'
_diffrn_source_type 'PANalytical Empyrean'
_exptl_crystal_colour white
_cod_data_source_file ic500288w_si_004.cif
_cod_data_source_block Structure
_cod_depositor_comments 'Adding full bibliography for 4338112--4338115.cif.'
_cod_original_cell_volume 1294.78(20)
_cod_original_sg_symbol_H-M 'P 21'
_cod_database_code 4338112

loop_
_symmetry_equiv_pos_as_xyz
'-x, y+1/2, -z'
'x, y, z'

loop_
_atom_site_label
_atom_site_type_symbol
_atom_site_symmetry_multiplicity
_atom_site_fract_x
_atom_site_fract_y
_atom_site_fract_z
_atom_site_occupancy
_atom_site_B_iso_or_equiv
Al1 Al 2 0.2366(36) 0.2346(14) 0.2440(21) 1 0.10(91)
O1 O 2 -0.0109(34) 0.2321(63) 0.1598(38) 1 0.1(22)
O2 O 2 0.1646(40) 0.1611(15) 0.3641(27) 1 8.0(71)
O3 O 2 0.3235(54) 0.1584(18) 0.1335(40) 1 5.4(60)
O4 O 2 0.1618(51) 0.3079(21) 0.3548(37) 1 4.4(51)
O5 O 2 0.3188(42) 0.3048(14) 0.1197(40) 1 0.1(34)
Al2 Al 2 0.2546(44) 0.7365(15) 0.7551(26) 1 3.5(11)
O6 O 2 0.5075(35) 0.7305(40) 0.6830(35) 1 7.8(39)
O7 O 2 0.3651(49) 0.8022(22) 0.8730(32) 1 0.1(33)
O8 O 2 0.1498(64) 0.7999(24) 0.6343(44) 1 0.1(34)
O9 O 2 0.3246(64) 0.6445(21) 0.8338(47) 1 0.1(33)
O10 O 2 0.1594(38) 0.6501(18) 0.6570(36) 1 0.1(39)
C1 C 2 -0.1839516 0.5108182 0.5347184 1 3.1(62)
C2 C 2 -0.1694911 0.4399743 0.4596936 1 0.1(54)
C3 C 2 0.2042301 0.438759 0.4790707 1 6.7(91)
C4 C 2 0.1994755 0.5121226 0.5507675 1 0.1(55)
C5 C 2 0.005809271 0.5565189 0.5313663 1 8.0(80)
C6 C 2 0.01322809 0.3926008 0.4913858 1 0.1(51)
C7 C 2 -0.007026003 0.6264019 0.6064816 1 8.0(89)
C8 C 2 0.01833793 0.32484 0.4105333 1 8.0(86)
C9 C 2 0.3220965 0.9553629 0.9469246 1 0.1(57)
C10 C 2 0.3143562 1.026395 1.024744 1 7.2(95)
C11 C 2 0.6826609 1.017812 1.066289 1 0.1(47)
C12 C 2 0.7009066 0.9492099 0.9859962 1 6.6(81)
C13 C 2 0.5060663 0.9069703 0.9736192 1 0.1(56)
C14 C 2 0.5119774 1.069347 1.02833 1 8.0(89)
C15 C 2 0.5228469 0.8393596 0.8932185 1 8.0(97)
C16 C 2 0.5016787 1.134513 1.114689 1 0.1(45)
C17 C 2 -0.6549731 0.6872066 0.2774962 0.85(8) 0.1(20)
C18 C 2 -0.6350551 0.7636524 0.2689594 0.85(8) 0.1(20)
C19 C 2 -0.7926259 0.8057611 0.224592 0.85(8) 0.1(20)
C20 C 2 -0.9691867 0.7729627 0.1895794 0.85(8) 0.1(20)
C21 C 2 -0.9865741 0.6968309 0.1928284 0.85(8) 0.1(20)
C22 C 2 -0.8304027 0.6538729 0.2358866 0.85(8) 0.1(20)
C23 C 2 -0.4488867 0.8009927 0.306161 0.85(8) 0.1(20)
C24 C 2 -0.4994085 0.6432382 0.3400556 0.85(8) 0.1(20)
C25 C 2 -0.0008121475 0.6612014 0.2551607 0.15(8) 0.1(89)
C26 C 2 0.1777794 0.7019139 0.2531785 0.15(8) 0.1(89)
C27 C 2 0.1728308 0.7763622 0.2273611 0.15(8) 0.1(89)
C28 C 2 -0.006745679 0.8106798 0.2044318 0.15(8) 0.1(89)
C29 C 2 -0.1834575 0.7698977 0.200997 0.15(8) 0.1(89)
C30 C 2 -0.1812835 0.6954556 0.2255466 0.15(8) 0.1(89)
C31 C 2 0.3731681 0.6673445 0.2779371 0.15(8) 0.1(89)
C32 C 2 -0.0000287432 0.5846249 0.298934 0.15(8) 0.1(89)
